data_2219309
loop_
_publ_author_name
'Das, Subrata'
'Saikia, Binoy K.'
'Sridhar, B.'
'Thakur, Ashim J.'

_publ_section_title
;6-[(Dimethylamino)methyleneamino]-1,3-dimethylpyrimidine-2,4(1<i>H</i>,3<i>H</i>)-dione
 dihydrate
;
_journal_coeditor_code ER2056
_journal_issue 9
_journal_name_full 'Acta Crystallographica Section E'
_journal_page_first o1662
_journal_paper_doi 10.1107/S1600536808024021
_journal_volume 64
_journal_year 2008
_chemical_formula_iupac 'C9 H14 N4 O2, 2H2 O'
_chemical_formula_moiety 'C9 H14 N4 O2, 2(H2 O)'
_chemical_formula_sum 'C9 H18 N4 O4'
_chemical_formula_weight 246.27
_chemical_name_systematic
;
6-[(Dimethylamino)methyleneamino]-1,3-dimethylpyrimidine-2,4(1H,3H)-dione
dihydrate
;
_space_group_IT_number 2
_symmetry_cell_setting triclinic
_symmetry_space_group_name_Hall '-P 1'
_symmetry_space_group_name_H-M 'P -1'
_atom_sites_solution_hydrogens geom
_atom_sites_solution_primary direct
_atom_sites_solution_secondary difmap
_audit_creation_method SHELXL-97
_cell_angle_alpha 92.9210(10)
_cell_angle_beta 101.9160(10)
_cell_angle_gamma 109.9120(10)
_cell_formula_units_Z 2
_cell_length_a 7.1310(5)
_cell_length_b 9.8571(7)
_cell_length_c 9.9160(7)
_cell_measurement_reflns_used 3875
_cell_measurement_temperature 294(2)
_cell_measurement_theta_max 27.89
_cell_measurement_theta_min 2.43
_cell_volume 635.62(8)
_computing_cell_refinement 'SAINT (Bruker, 2001)'
_computing_data_collection 'SMART (Bruker, 2001)'
_computing_data_reduction 'SAINT (Bruker, 2001)'
_computing_molecular_graphics 'SHELXTL/PC (Sheldrick, 2008) and PLATON (Spek, 2003)'
_computing_publication_material 'SHELXL97 (Sheldrick, 2008)'
_computing_structure_refinement 'SHELXL97 (Sheldrick, 2008)'
_computing_structure_solution 'SHELXS97 (Sheldrick, 2008)'
_diffrn_ambient_temperature 294(2)
_diffrn_measured_fraction_theta_full 0.998
_diffrn_measured_fraction_theta_max 0.998
_diffrn_measurement_device 'Bruker SMART APEX CCD area-detector'
_diffrn_measurement_device_type 'Bruker SMART APEX CCD area-detector'
_diffrn_measurement_method \w
_diffrn_radiation_monochromator graphite
_diffrn_radiation_source 'fine-focus sealed tube'
_diffrn_radiation_type MoK\a
_diffrn_radiation_wavelength 0.71073
_diffrn_reflns_av_R_equivalents 0.0194
_diffrn_reflns_av_sigmaI/netI 0.0192
_diffrn_reflns_limit_h_max 8
_diffrn_reflns_limit_h_min -8
_diffrn_reflns_limit_k_max 11
_diffrn_reflns_limit_k_min -11
_diffrn_reflns_limit_l_max 11
_diffrn_reflns_limit_l_min -11
_diffrn_reflns_number 6112
_diffrn_reflns_theta_full 25.00
_diffrn_reflns_theta_max 25.00
_diffrn_reflns_theta_min 2.12
_diffrn_standards_number 0
_exptl_absorpt_coefficient_mu 0.102
_exptl_absorpt_correction_type none
_exptl_crystal_colour colorless
_exptl_crystal_density_diffrn 1.287
_exptl_crystal_density_method 'not measured'
_exptl_crystal_description block
_exptl_crystal_F_000 264
_exptl_crystal_size_max 0.23
_exptl_crystal_size_mid 0.17
_exptl_crystal_size_min 0.12
_refine_diff_density_max 0.335
_refine_diff_density_min -0.208
_refine_ls_extinction_coef 0.063(11)
_refine_ls_extinction_expression Fc^*^=kFc[1+0.001xFc^2^\l^3^/sin(2\q)]^-1/4^
_refine_ls_extinction_method 'SHELXL97 (Sheldrick, 2008)'
_refine_ls_goodness_of_fit_ref 1.071
_refine_ls_hydrogen_treatment mixed
_refine_ls_matrix_type full
_refine_ls_number_parameters 175
_refine_ls_number_reflns 2231
_refine_ls_number_restraints 4
_refine_ls_restrained_S_all 1.070
_refine_ls_R_factor_all 0.0545
_refine_ls_R_factor_gt 0.0510
_refine_ls_shift/su_max 0.001
_refine_ls_shift/su_mean 0.000
_refine_ls_structure_factor_coef Fsqd
_refine_ls_weighting_details 'calc w=1/[\s^2^(Fo^2^)+(0.0891P)^2^+0.1375P] where P=(Fo^2^+2Fc^2^)/3'
_refine_ls_weighting_scheme calc
_refine_ls_wR_factor_gt 0.1506
_refine_ls_wR_factor_ref 0.1554
_reflns_number_gt 2017
_reflns_number_total 2231
_reflns_threshold_expression I>2\(I)
_cod_data_source_file er2056.cif
_cod_data_source_block I
_cod_database_code 2219309
_cod_database_fobs_code 2219309

loop_
_symmetry_equiv_pos_as_xyz
'x, y, z'
'-x, -y, -z'

loop_
_atom_site_type_symbol
_atom_site_label
_atom_site_fract_x
_atom_site_fract_y
_atom_site_fract_z
_atom_site_U_iso_or_equiv
_atom_site_adp_type
_atom_site_calc_flag
_atom_site_refinement_flags
_atom_site_occupancy
C C2 0.2362(3) 0.44519(18) 0.63139(17) 0.0495(4) Uani d . 1
C C4 0.0848(3) 0.29150(17) 0.40673(18) 0.0509(4) Uani d . 1
C C5 0.1553(3) 0.41767(17) 0.34303(17) 0.0513(4) Uani d . 1
H H5 0.1232 0.4100 0.2465 0.062 Uiso calc R 1
C C6 0.2691(2) 0.55089(16) 0.41829(17) 0.0459(4) Uani d . 1
C C8 0.3784(2) 0.67157(17) 0.24338(18) 0.0508(4) Uani d . 1
H H8 0.3574 0.5808 0.1980 0.061 Uiso calc R 1
C C11 0.4645(4) 0.9307(2) 0.2396(3) 0.0780(6) Uani d . 1
H H11A 0.3631 0.9631 0.1863 0.117 Uiso calc R 1
H H11B 0.5992 0.9970 0.2397 0.117 Uiso calc R 1
H H11C 0.4489 0.9274 0.3334 0.117 Uiso calc R 1
C C12 0.4759(4) 0.7733(3) 0.0408(2) 0.0826(7) Uani d . 1
H H12A 0.4610 0.6745 0.0139 0.124 Uiso calc R 1
H H12B 0.6128 0.8368 0.0423 0.124 Uiso calc R 1
H H12C 0.3791 0.7997 -0.0247 0.124 Uiso calc R 1
C C13 0.4247(3) 0.70386(19) 0.64897(19) 0.0633(5) Uani d . 1
H H13A 0.3316 0.7448 0.6760 0.095 Uiso calc R 1
H H13B 0.5070 0.7687 0.5970 0.095 Uiso calc R 1
H H13C 0.5123 0.6902 0.7305 0.095 Uiso calc R 1
C C14 0.0539(3) 0.1852(2) 0.6239(2) 0.0682(5) Uani d . 1
H H14A 0.1497 0.1355 0.6337 0.102 Uiso calc R 1
H H14B -0.0781 0.1206 0.5708 0.102 Uiso calc R 1
H H14C 0.0426 0.2164 0.7142 0.102 Uiso calc R 1
N N1 0.3072(2) 0.56267(14) 0.56224(14) 0.0491(4) Uani d . 1
N N3 0.1267(2) 0.31263(14) 0.55177(15) 0.0515(4) Uani d . 1
N N7 0.3477(2) 0.67916(14) 0.36771(15) 0.0520(4) Uani d . 1
N N9 0.4379(2) 0.78672(15) 0.17847(16) 0.0601(4) Uani d . 1
O O1 -0.0098(2) 0.16688(13) 0.34493(14) 0.0693(4) Uani d . 1
O O2 0.2732(2) 0.45919(15) 0.75861(13) 0.0659(4) Uani d . 1
O O1W 0.0831(3) 0.39489(19) 0.97812(18) 0.0879(5) Uani d D 1
H H1W 0.142(4) 0.408(3) 0.910(2) 0.107(9) Uiso d D 1
H H2W 0.063(13) 0.462(7) 1.025(6) 0.29(4) Uiso d D 1
O O2W -0.0201(5) 0.1195(2) 0.0614(2) 0.1259(9) Uani d D 1
H H3W 0.002(6) 0.117(4) 0.1489(12) 0.137(13) Uiso d D 1
H H4W 0.035(9) 0.202(3) 0.035(6) 0.27(3) Uiso d D 1

loop_
_atom_site_aniso_label
_atom_site_aniso_U_11
_atom_site_aniso_U_22
_atom_site_aniso_U_33
_atom_site_aniso_U_12
_atom_site_aniso_U_13
_atom_site_aniso_U_23
C2 0.0571(9) 0.0503(9) 0.0474(9) 0.0243(7) 0.0172(7) 0.0084(7)
C4 0.0550(9) 0.0433(9) 0.0534(10) 0.0150(7) 0.0150(7) 0.0052(7)
C5 0.0591(10) 0.0438(9) 0.0457(9) 0.0122(7) 0.0123(7) 0.0056(7)
C6 0.0500(8) 0.0412(8) 0.0497(9) 0.0182(7) 0.0154(7) 0.0067(6)
C8 0.0543(9) 0.0401(8) 0.0540(9) 0.0115(7) 0.0134(7) 0.0075(7)
C11 0.0987(16) 0.0435(10) 0.0887(15) 0.0145(10) 0.0328(12) 0.0165(9)
C12 0.1047(17) 0.0728(13) 0.0695(13) 0.0182(12) 0.0398(12) 0.0212(10)
C13 0.0772(12) 0.0492(10) 0.0566(11) 0.0160(9) 0.0158(9) -0.0056(8)
C14 0.0869(13) 0.0527(10) 0.0671(12) 0.0213(9) 0.0260(10) 0.0223(9)
N1 0.0591(8) 0.0421(7) 0.0469(8) 0.0178(6) 0.0158(6) 0.0026(6)
N3 0.0620(8) 0.0434(7) 0.0532(8) 0.0191(6) 0.0203(6) 0.0126(6)
N7 0.0604(8) 0.0392(7) 0.0539(8) 0.0132(6) 0.0163(6) 0.0073(6)
N9 0.0686(9) 0.0455(8) 0.0609(9) 0.0098(7) 0.0210(7) 0.0130(6)
O1 0.0873(9) 0.0408(7) 0.0646(8) 0.0042(6) 0.0191(7) 0.0023(5)
O2 0.0870(9) 0.0680(8) 0.0465(7) 0.0292(7) 0.0213(6) 0.0099(6)
O1W 0.1212(14) 0.0829(11) 0.0666(10) 0.0319(10) 0.0444(9) 0.0144(8)
O2W 0.226(3) 0.0825(13) 0.0787(13) 0.0549(15) 0.0575(15) 0.0108(10)

loop_
_atom_type_symbol
_atom_type_description
_atom_type_scat_dispersion_real
_atom_type_scat_dispersion_imag
_atom_type_scat_source
C C 0.0033 0.0016 'International Tables Vol C Tables 4.2.6.8 and 6.1.1.4'
H H 0.0000 0.0000 'International Tables Vol C Tables 4.2.6.8 and 6.1.1.4'
N N 0.0061 0.0033 'International Tables Vol C Tables 4.2.6.8 and 6.1.1.4'
O O 0.0106 0.0060 'International Tables Vol C Tables 4.2.6.8 and 6.1.1.4'

loop_
_geom_angle_atom_site_label_1
_geom_angle_atom_site_label_2
_geom_angle_atom_site_label_3
_geom_angle
O2 C2 N3 122.04(16)
O2 C2 N1 120.84(16)
N3 C2 N1 117.11(14)
O1 C4 N3 118.78(15)
O1 C4 C5 125.42(16)
N3 C4 C5 115.80(14)
C6 C5 C4 122.19(16)
C6 C5 H5 118.9
C4 C5 H5 118.9
N7 C6 C5 127.10(15)
N7 C6 N1 114.39(14)
C5 C6 N1 118.48(15)
N7 C8 N9 123.01(16)
N7 C8 H8 118.5
N9 C8 H8 118.5
N9 C11 H11A 109.5
N9 C11 H11B 109.5
H11A C11 H11B 109.5
N9 C11 H11C 109.5
H11A C11 H11C 109.5
H11B C11 H11C 109.5
N9 C12 H12A 109.5
N9 C12 H12B 109.5
H12A C12 H12B 109.5
N9 C12 H12C 109.5
H12A C12 H12C 109.5
H12B C12 H12C 109.5
N1 C13 H13A 109.5
N1 C13 H13B 109.5
H13A C13 H13B 109.5
N1 C13 H13C 109.5
H13A C13 H13C 109.5
H13B C13 H13C 109.5
N3 C14 H14A 109.5
N3 C14 H14B 109.5
H14A C14 H14B 109.5
N3 C14 H14C 109.5
H14A C14 H14C 109.5
H14B C14 H14C 109.5
C2 N1 C6 122.46(14)
C2 N1 C13 116.47(14)
C6 N1 C13 121.06(14)
C2 N3 C4 123.83(14)
C2 N3 C14 117.92(15)
C4 N3 C14 118.23(15)
C8 N7 C6 117.17(14)
C8 N9 C11 121.75(16)
C8 N9 C12 121.00(16)
C11 N9 C12 117.25(15)
H1W O1W H2W 125(6)
H3W O2W H4W 116(5)

loop_
_geom_bond_atom_site_label_1
_geom_bond_atom_site_label_2
_geom_bond_distance
C2 O2 1.225(2)
C2 N3 1.373(2)
C2 N1 1.376(2)
C4 O1 1.236(2)
C4 N3 1.397(2)
C4 C5 1.408(2)
C5 C6 1.365(2)
C5 H5 0.9300
C6 N7 1.365(2)
C6 N1 1.388(2)
C8 N7 1.299(2)
C8 N9 1.320(2)
C8 H8 0.9300
C11 N9 1.449(3)
C11 H11A 0.9600
C11 H11B 0.9600
C11 H11C 0.9600
C12 N9 1.454(3)
C12 H12A 0.9600
C12 H12B 0.9600
C12 H12C 0.9600
C13 N1 1.471(2)
C13 H13A 0.9600
C13 H13B 0.9600
C13 H13C 0.9600
C14 N3 1.469(2)
C14 H14A 0.9600
C14 H14B 0.9600
C14 H14C 0.9600
O1W H1W 0.860(10)
O1W H2W 0.86(7)
O2W H3W 0.850(10)
O2W H4W 0.86(3)

loop_
_geom_hbond_atom_site_label_D
_geom_hbond_atom_site_label_H
_geom_hbond_atom_site_label_A
_geom_hbond_site_symmetry_A
_geom_hbond_distance_DH
_geom_hbond_distance_HA
_geom_hbond_distance_DA
_geom_hbond_angle_DHA
O1W H1W O2 . 0.860(10) 1.930(10) 2.784(2) 173(3)
O1W H2W O1W 2_567 0.86(7) 2.01(4) 2.771(4) 147(6)
O2W H3W O1 . 0.850(10) 2.01(2) 2.808(2) 157(3)
O2W H4W O1W 1_554 0.86(3) 1.95(2) 2.777(3) 163(6)

loop_
_geom_torsion_atom_site_label_1
_geom_torsion_atom_site_label_2
_geom_torsion_atom_site_label_3
_geom_torsion_atom_site_label_4
_geom_torsion
O1 C4 C5 C6 -176.21(17)
N3 C4 C5 C6 4.2(3)
C4 C5 C6 N7 178.88(15)
C4 C5 C6 N1 -3.3(3)
O2 C2 N1 C6 179.72(15)
N3 C2 N1 C6 1.0(2)
O2 C2 N1 C13 -1.1(2)
N3 C2 N1 C13 -179.84(14)
N7 C6 N1 C2 178.70(13)
C5 C6 N1 C2 0.6(2)
N7 C6 N1 C13 -0.5(2)
C5 C6 N1 C13 -178.56(14)
O2 C2 N3 C4 -178.64(15)
N1 C2 N3 C4 0.1(2)
O2 C2 N3 C14 -0.2(3)
N1 C2 N3 C14 178.55(15)
O1 C4 N3 C2 177.81(15)
C5 C4 N3 C2 -2.6(2)
O1 C4 N3 C14 -0.6(3)
C5 C4 N3 C14 179.01(15)
N9 C8 N7 C6 174.40(15)
C5 C6 N7 C8 -24.2(3)
N1 C6 N7 C8 157.94(14)
N7 C8 N9 C11 -2.9(3)
N7 C8 N9 C12 178.23(18)

loop_
_cod_related_entry_id
_cod_related_entry_database
_cod_related_entry_code
1 ChemSpider 30655597
